data_7058952
loop_
_publ_author_name
'Chattopadhyay, Shouvik'
'Thakur, Snehasish'
'Banerjee, Snehasis'
'Das, Saurabh'

_publ_section_title
;
 DFT study on the redox behavior of two dioxovanadium(V) complexes with
 N2O donor Schiff base ligands and their use in catalytic oxidation of
 ortho-aminophenol
;
_journal_name_full 'New Journal of Chemistry'
_journal_paper_doi 10.1039/C9NJ04672K
_journal_year 2019
_chemical_formula_sum 'C15 H21 N2 O5 V'
_chemical_formula_weight 360.28
_space_group_crystal_system monoclinic
_space_group_IT_number 14
_space_group_name_Hall '-P 2ybc'
_space_group_name_H-M_alt 'P 1 21/c 1'
_symmetry_space_group_name_Hall '-P 2ybc'
_symmetry_space_group_name_H-M 'P 1 21/c 1'
_atom_sites_solution_hydrogens geom
_audit_creation_method SHELXL-2018/3
_audit_update_record
;
2019-10-24 deposited with the CCDC.    2019-10-29 downloaded from the CCDC.
;
_cell_angle_alpha 90
_cell_angle_beta 92.8870(10)
_cell_angle_gamma 90
_cell_formula_units_Z 4
_cell_length_a 10.6403(3)
_cell_length_b 11.0311(3)
_cell_length_c 13.4694(4)
_cell_measurement_reflns_used 900
_cell_measurement_temperature 296(2)
_cell_measurement_theta_max 33.077
_cell_measurement_theta_min 2.07
_cell_volume 1578.95(8)
_computing_cell_refinement 'SAINT V8.35A (Bruker AXS Inc., 2015)'
_computing_data_collection 'APEX3 (Bruker AXS Inc., 2015)'
_computing_data_reduction 'SAINT V8.35A (Bruker AXS Inc., 2015)'
_computing_molecular_graphics 'ORTEP-3 for Windows (Farrugia, 2012)'
_computing_publication_material
;
 SHELXL-2014/7 (Sheldrick, 2015) and WinGX (Farrugia, 2012)
;
_computing_structure_refinement 'SHELXL-2018/3 (Sheldrick, 2018)'
_computing_structure_solution 'SHELXT 2014/5 (Sheldrick, 2014)'
_diffrn_ambient_temperature 296(2)
_diffrn_measured_fraction_theta_full 1.000
_diffrn_measured_fraction_theta_max 0.881
_diffrn_measurement_device_type 'BRUKER SMART APEX II'
_diffrn_radiation_type MoK\a
_diffrn_radiation_wavelength 0.71073
_diffrn_reflns_av_R_equivalents 0.0321
_diffrn_reflns_av_unetI/netI 0.0246
_diffrn_reflns_Laue_measured_fraction_full 1.000
_diffrn_reflns_Laue_measured_fraction_max 0.881
_diffrn_reflns_limit_h_max 16
_diffrn_reflns_limit_h_min -15
_diffrn_reflns_limit_k_max 16
_diffrn_reflns_limit_k_min -14
_diffrn_reflns_limit_l_max 20
_diffrn_reflns_limit_l_min -18
_diffrn_reflns_number 30489
_diffrn_reflns_point_group_measured_fraction_full 1.000
_diffrn_reflns_point_group_measured_fraction_max 0.881
_diffrn_reflns_theta_full 25.242
_diffrn_reflns_theta_max 33.077
_diffrn_reflns_theta_min 1.916
_exptl_absorpt_coefficient_mu 0.655
_exptl_absorpt_correction_T_max 0.877
_exptl_absorpt_correction_T_min 0.855
_exptl_absorpt_correction_type multi-scan
_exptl_absorpt_process_details SADABS
_exptl_crystal_colour YELLOW
_exptl_crystal_density_diffrn 1.516
_exptl_crystal_description BLOCK
_exptl_crystal_F_000 752
_exptl_crystal_size_max 0.3
_exptl_crystal_size_mid 0.2
_exptl_crystal_size_min 0.2
_refine_diff_density_max 0.387
_refine_diff_density_min -0.373
_refine_diff_density_rms 0.050
_refine_ls_extinction_coef 0.044(2)
_refine_ls_extinction_expression Fc^*^=kFc[1+0.001xFc^2^\l^3^/sin(2\q)]^-1/4^
_refine_ls_extinction_method 'SHELXL-2018/3 (Sheldrick 2018)'
_refine_ls_goodness_of_fit_ref 1.027
_refine_ls_hydrogen_treatment constr
_refine_ls_matrix_type full
_refine_ls_number_parameters 210
_refine_ls_number_reflns 5282
_refine_ls_number_restraints 0
_refine_ls_restrained_S_all 1.027
_refine_ls_R_factor_all 0.0412
_refine_ls_R_factor_gt 0.0318
_refine_ls_shift/su_max 0.001
_refine_ls_shift/su_mean 0.000
_refine_ls_structure_factor_coef Fsqd
_refine_ls_weighting_details 'w=1/[\s^2^(Fo^2^)+(0.0569P)^2^+0.2849P] where P=(Fo^2^+2Fc^2^)/3'
_refine_ls_weighting_scheme calc
_refine_ls_wR_factor_gt 0.0930
_refine_ls_wR_factor_ref 0.0984
_reflns_Friedel_coverage 0.000
_reflns_number_gt 4439
_reflns_number_total 5993
_reflns_threshold_expression 'I > 2\s(I)'
_cod_data_source_file c9nj04672k2.cif
_cod_data_source_block shelx
_cod_depositor_comments
;
The following automatic conversions were performed:

'_exptl_absorpt_correction_type' value 'MULTI-SCAN' changed to
'multi-scan' according to
/home/data/users/saulius/crontab/automatic-downloads/rss-feeds/RSC/lib/dictionaries/cif_core.dic
dictionary named 'cif_core.dic' version 2.4.2 from 2011-04-26.

Automatic conversion script
Id: cif_fix_values 4973 2017-02-22 13:04:09Z antanas 
;
_cod_database_code 7058952
_shelx_shelxl_version_number 2018/3
_shelx_space_group_comment
;
The symmetry employed for this shelxl refinement is uniquely defined
by the following loop, which should always be used as a source of
symmetry information in preference to the above space-group names.
They are only intended as comments.
;

loop_
_space_group_symop_operation_xyz
'x, y, z'
'-x, y+1/2, -z+1/2'
'-x, -y, -z'
'x, -y-1/2, z-1/2'

loop_
_atom_site_label
_atom_site_type_symbol
_atom_site_fract_x
_atom_site_fract_y
_atom_site_fract_z
_atom_site_U_iso_or_equiv
_atom_site_adp_type
_atom_site_occupancy
_atom_site_site_symmetry_order
_atom_site_calc_flag
_atom_site_refinement_flags_posn
_atom_site_refinement_flags_adp
V1 V 0.37284(2) 0.29655(2) 0.53339(2) 0.02501(8) Uani 1 1 d . .
O3 O 0.49970(8) 0.35527(10) 0.58598(7) 0.0369(2) Uani 1 1 d . .
O1 O 0.25145(8) 0.38268(9) 0.60649(6) 0.03164(19) Uani 1 1 d . .
O4 O 0.12847(9) 0.43648(11) 0.76721(7) 0.0423(2) Uani 1 1 d . .
O2 O 0.35902(11) 0.15801(10) 0.56906(7) 0.0428(2) Uani 1 1 d . .
N1 N 0.24097(10) 0.32831(10) 0.41168(7) 0.0304(2) Uani 1 1 d . .
N2 N 0.48016(9) 0.25535(9) 0.40139(7) 0.02504(19) Uani 1 1 d . .
O5 O 0.72966(11) 0.22875(13) 0.32525(10) 0.0572(3) Uani 1 1 d . .
C3 C 0.12766(11) 0.37504(11) 0.59976(9) 0.0282(2) Uani 1 1 d . .
C2 C 0.05883(12) 0.34538(12) 0.51118(10) 0.0321(3) Uani 1 1 d . .
C1 C 0.12132(12) 0.33173(12) 0.42018(9) 0.0327(3) Uani 1 1 d . .
H1 H 0.070819 0.324711 0.362069 0.039 Uiso 1 1 calc R U
C10 C 0.28737(14) 0.31849(15) 0.31161(9) 0.0391(3) Uani 1 1 d . .
H10B H 0.319932 0.395898 0.290387 0.047 Uiso 1 1 calc R U
H10A H 0.220059 0.293718 0.264720 0.047 Uiso 1 1 calc R U
C11 C 0.39011(13) 0.22495(13) 0.31678(9) 0.0328(3) Uani 1 1 d . .
H11A H 0.354504 0.145135 0.326520 0.039 Uiso 1 1 calc R U
H11B H 0.433440 0.224302 0.255127 0.039 Uiso 1 1 calc R U
C12 C 0.56248(14) 0.35960(13) 0.37700(10) 0.0367(3) Uani 1 1 d . .
H12B H 0.610209 0.384723 0.436738 0.044 Uiso 1 1 calc R U
H12A H 0.510072 0.427236 0.354711 0.044 Uiso 1 1 calc R U
C13 C 0.65326(17) 0.32919(17) 0.29700(12) 0.0518(4) Uani 1 1 d . .
H13A H 0.606035 0.310838 0.235355 0.062 Uiso 1 1 calc R U
H13B H 0.706222 0.398869 0.285569 0.062 Uiso 1 1 calc R U
C14 C 0.65389(15) 0.12606(16) 0.34221(12) 0.0466(4) Uani 1 1 d . .
H14B H 0.707395 0.057619 0.360542 0.056 Uiso 1 1 calc R U
H14A H 0.605864 0.105376 0.281446 0.056 Uiso 1 1 calc R U
C15 C 0.56449(13) 0.15003(13) 0.42416(10) 0.0362(3) Uani 1 1 d . .
H15A H 0.513609 0.078377 0.433588 0.043 Uiso 1 1 calc R U
H15B H 0.612930 0.165449 0.485804 0.043 Uiso 1 1 calc R U
C9 C -0.07344(13) 0.33908(15) 0.50809(12) 0.0419(3) Uani 1 1 d . .
H9 H -0.117375 0.320709 0.448552 0.050 Uiso 1 1 calc R U
C8 C -0.13765(13) 0.35957(16) 0.59120(13) 0.0472(4) Uani 1 1 d . .
H8 H -0.224785 0.352000 0.589341 0.057 Uiso 1 1 calc R U
C7 C -0.07142(13) 0.39214(15) 0.67956(12) 0.0423(3) Uani 1 1 d . .
H7 H -0.115465 0.407416 0.736141 0.051 Uiso 1 1 calc R U
C4 C 0.05815(12) 0.40204(12) 0.68432(10) 0.0330(3) Uani 1 1 d . .
C5 C 0.06358(16) 0.48882(18) 0.84644(12) 0.0523(4) Uani 1 1 d . .
H5A H 0.006182 0.430153 0.872906 0.063 Uiso 1 1 calc R U
H5B H 0.015177 0.558433 0.822653 0.063 Uiso 1 1 calc R U
C6 C 0.15859(19) 0.5267(2) 0.92517(12) 0.0590(5) Uani 1 1 d . .
H6B H 0.199969 0.456322 0.953064 0.088 Uiso 1 1 calc R U
H6C H 0.117502 0.569574 0.976432 0.088 Uiso 1 1 calc R U
H6A H 0.219602 0.578759 0.896823 0.088 Uiso 1 1 calc R U

loop_
_atom_site_aniso_label
_atom_site_aniso_U_11
_atom_site_aniso_U_22
_atom_site_aniso_U_33
_atom_site_aniso_U_23
_atom_site_aniso_U_13
_atom_site_aniso_U_12
V1 0.02789(11) 0.03146(12) 0.01574(10) -0.00055(6) 0.00169(7) 0.00252(7)
O3 0.0314(4) 0.0545(6) 0.0246(4) -0.0114(4) 0.0002(3) 0.0014(4)
O1 0.0255(4) 0.0451(5) 0.0245(4) -0.0077(4) 0.0031(3) 0.0019(4)
O4 0.0356(5) 0.0624(7) 0.0296(5) -0.0107(4) 0.0092(4) 0.0037(5)
O2 0.0583(6) 0.0392(5) 0.0316(5) 0.0083(4) 0.0095(4) 0.0010(5)
N1 0.0361(5) 0.0351(5) 0.0199(4) 0.0003(4) 0.0001(4) 0.0052(4)
N2 0.0308(5) 0.0261(5) 0.0183(4) -0.0018(3) 0.0026(3) -0.0007(4)
O5 0.0372(6) 0.0826(9) 0.0534(7) -0.0208(6) 0.0161(5) -0.0054(6)
C3 0.0273(5) 0.0289(5) 0.0286(5) -0.0005(4) 0.0046(4) -0.0001(4)
C2 0.0295(6) 0.0328(6) 0.0337(6) -0.0016(5) 0.0000(5) -0.0005(5)
C1 0.0353(6) 0.0346(6) 0.0274(6) -0.0015(5) -0.0061(5) 0.0025(5)
C10 0.0418(7) 0.0566(8) 0.0187(5) 0.0036(5) -0.0003(5) 0.0066(6)
C11 0.0366(6) 0.0423(7) 0.0195(5) -0.0079(5) 0.0021(4) -0.0014(5)
C12 0.0470(7) 0.0338(6) 0.0301(6) -0.0044(5) 0.0093(5) -0.0113(5)
C13 0.0587(10) 0.0583(10) 0.0405(8) -0.0100(7) 0.0224(7) -0.0255(8)
C14 0.0454(8) 0.0556(9) 0.0396(8) -0.0107(7) 0.0085(6) 0.0140(7)
C15 0.0422(7) 0.0380(7) 0.0286(6) 0.0003(5) 0.0054(5) 0.0112(5)
C9 0.0312(6) 0.0449(8) 0.0491(8) -0.0046(6) -0.0034(6) -0.0053(6)
C8 0.0272(6) 0.0529(9) 0.0618(10) -0.0019(7) 0.0071(6) -0.0076(6)
C7 0.0317(6) 0.0498(8) 0.0468(8) -0.0006(6) 0.0153(6) -0.0049(6)
C4 0.0312(6) 0.0373(6) 0.0314(6) -0.0007(5) 0.0093(5) -0.0012(5)
C5 0.0503(9) 0.0691(11) 0.0388(8) -0.0111(7) 0.0154(7) 0.0117(8)
C6 0.0697(11) 0.0697(12) 0.0382(8) -0.0166(8) 0.0091(8) 0.0100(9)

loop_
_atom_type_symbol
_atom_type_description
_atom_type_scat_dispersion_real
_atom_type_scat_dispersion_imag
_atom_type_scat_source
C C 0.0033 0.0016 'International Tables Vol C Tables 4.2.6.8 and 6.1.1.4'
H H 0.0000 0.0000 'International Tables Vol C Tables 4.2.6.8 and 6.1.1.4'
N N 0.0061 0.0033 'International Tables Vol C Tables 4.2.6.8 and 6.1.1.4'
O O 0.0106 0.0060 'International Tables Vol C Tables 4.2.6.8 and 6.1.1.4'
V V 0.3005 0.5294 'International Tables Vol C Tables 4.2.6.8 and 6.1.1.4'

loop_
_geom_angle_atom_site_label_1
_geom_angle_atom_site_label_2
_geom_angle_atom_site_label_3
_geom_angle
O2 V1 O3 109.52(6)
O2 V1 O1 104.08(5)
O3 V1 O1 98.33(4)
O2 V1 N1 108.59(5)
O3 V1 N1 140.23(5)
O1 V1 N1 83.05(4)
O2 V1 N2 95.94(5)
O3 V1 N2 88.92(4)
O1 V1 N2 154.88(4)
N1 V1 N2 76.22(4)
C3 O1 V1 129.06(8)
C4 O4 C5 117.35(11)
C1 N1 C10 117.80(11)
C1 N1 V1 123.58(9)
C10 N1 V1 117.18(8)
C11 N2 C15 109.84(10)
C11 N2 C12 111.54(10)
C15 N2 C12 106.98(11)
C11 N2 V1 108.88(7)
C15 N2 V1 108.97(7)
C12 N2 V1 110.59(7)
C13 O5 C14 110.23(12)
O1 C3 C2 123.29(11)
O1 C3 C4 119.35(11)
C2 C3 C4 117.32(11)
C3 C2 C9 120.90(12)
C3 C2 C1 120.41(11)
C9 C2 C1 118.45(12)
N1 C1 C2 125.77(11)
N1 C1 H1 117.1
C2 C1 H1 117.1
N1 C10 C11 106.66(10)
N1 C10 H10B 110.4
C11 C10 H10B 110.4
N1 C10 H10A 110.4
C11 C10 H10A 110.4
H10B C10 H10A 108.6
N2 C11 C10 108.63(10)
N2 C11 H11A 110.0
C10 C11 H11A 110.0
N2 C11 H11B 110.0
C10 C11 H11B 110.0
H11A C11 H11B 108.3
N2 C12 C13 112.76(11)
N2 C12 H12B 109.0
C13 C12 H12B 109.0
N2 C12 H12A 109.0
C13 C12 H12A 109.0
H12B C12 H12A 107.8
O5 C13 C12 111.05(13)
O5 C13 H13A 109.4
C12 C13 H13A 109.4
O5 C13 H13B 109.4
C12 C13 H13B 109.4
H13A C13 H13B 108.0
O5 C14 C15 111.17(12)
O5 C14 H14B 109.4
C15 C14 H14B 109.4
O5 C14 H14A 109.4
C15 C14 H14A 109.4
H14B C14 H14A 108.0
N2 C15 C14 112.30(11)
N2 C15 H15A 109.1
C14 C15 H15A 109.1
N2 C15 H15B 109.1
C14 C15 H15B 109.1
H15A C15 H15B 107.9
C8 C9 C2 120.71(14)
C8 C9 H9 119.6
C2 C9 H9 119.6
C9 C8 C7 119.39(13)
C9 C8 H8 120.3
C7 C8 H8 120.3
C4 C7 C8 121.24(13)
C4 C7 H7 119.4
C8 C7 H7 119.4
O4 C4 C7 124.35(12)
O4 C4 C3 115.33(11)
C7 C4 C3 120.33(13)
O4 C5 C6 108.11(13)
O4 C5 H5A 110.1
C6 C5 H5A 110.1
O4 C5 H5B 110.1
C6 C5 H5B 110.1
H5A C5 H5B 108.4
C5 C6 H6B 109.5
C5 C6 H6C 109.5
H6B C6 H6C 109.5
C5 C6 H6A 109.5
H6B C6 H6A 109.5
H6C C6 H6A 109.5

loop_
_geom_bond_atom_site_label_1
_geom_bond_atom_site_label_2
_geom_bond_distance
V1 O2 1.6109(11)
V1 O3 1.6269(9)
V1 O1 1.9154(8)
V1 N1 2.1325(11)
V1 N2 2.2082(9)
O1 C3 1.3185(14)
O4 C4 1.3662(17)
O4 C5 1.4223(16)
N1 C1 1.2846(17)
N1 C10 1.4627(16)
N2 C11 1.4896(16)
N2 C15 1.4904(16)
N2 C12 1.4922(16)
O5 C13 1.415(3)
O5 C14 1.416(2)
C3 C2 1.4068(18)
C3 C4 1.4205(16)
C2 C9 1.4076(18)
C2 C1 1.4315(18)
C1 H1 0.9300
C10 C11 1.502(2)
C10 H10B 0.9700
C10 H10A 0.9700
C11 H11A 0.9700
C11 H11B 0.9700
C12 C13 1.520(2)
C12 H12B 0.9700
C12 H12A 0.9700
C13 H13A 0.9700
C13 H13B 0.9700
C14 C15 1.5162(18)
C14 H14B 0.9700
C14 H14A 0.9700
C15 H15A 0.9700
C15 H15B 0.9700
C9 C8 1.359(2)
C9 H9 0.9300
C8 C7 1.399(2)
C8 H8 0.9300
C7 C4 1.3812(18)
C7 H7 0.9300
C5 C6 1.488(3)
C5 H5A 0.9700
C5 H5B 0.9700
C6 H6B 0.9600
C6 H6C 0.9600
C6 H6A 0.9600

loop_
_geom_torsion_atom_site_label_1
_geom_torsion_atom_site_label_2
_geom_torsion_atom_site_label_3
_geom_torsion_atom_site_label_4
_geom_torsion
V1 O1 C3 C2 -30.11(18)
V1 O1 C3 C4 152.28(10)
O1 C3 C2 C9 -179.68(13)
C4 C3 C2 C9 -2.02(19)
O1 C3 C2 C1 -5.4(2)
C4 C3 C2 C1 172.30(12)
C10 N1 C1 C2 -177.69(13)
V1 N1 C1 C2 16.5(2)
C3 C2 C1 N1 9.8(2)
C9 C2 C1 N1 -175.76(14)
C1 N1 C10 C11 -135.50(13)
V1 N1 C10 C11 31.25(15)
C15 N2 C11 C10 166.22(11)
C12 N2 C11 C10 -75.35(13)
V1 N2 C11 C10 46.97(12)
N1 C10 C11 N2 -50.35(15)
C11 N2 C12 C13 -67.60(16)
C15 N2 C12 C13 52.53(16)
V1 N2 C12 C13 171.07(11)
C14 O5 C13 C12 59.13(17)
N2 C12 C13 O5 -57.23(17)
C13 O5 C14 C15 -59.91(17)
C11 N2 C15 C14 68.29(15)
C12 N2 C15 C14 -52.93(15)
V1 N2 C15 C14 -172.52(10)
O5 C14 C15 N2 58.39(17)
C3 C2 C9 C8 -1.1(2)
C1 C2 C9 C8 -175.54(14)
C2 C9 C8 C7 2.7(2)
C9 C8 C7 C4 -1.0(2)
C5 O4 C4 C7 -13.4(2)
C5 O4 C4 C3 166.97(14)
C8 C7 C4 O4 178.19(14)
C8 C7 C4 C3 -2.2(2)
O1 C3 C4 O4 1.03(18)
C2 C3 C4 O4 -176.73(12)
O1 C3 C4 C7 -178.62(13)
C2 C3 C4 C7 3.63(19)
C4 O4 C5 C6 -176.20(14)
